data_7247561
loop_
_publ_author_name
'Durka, Krzysztof'
'Zuba, Adam'
'Marek-Urban, Paulina H.'
'Nowicki, Krzysztof'
'Drapa\/la, Jakub'
'Wo\'zniak, Krzysztof'
'Luli\'nski, Sergiusz'

_publ_section_title
;
 Exploring the effect of substitution patterns on the symmetry of
 hydrogen-bonded supramolecular motifs in functionalized
 benzosiloxaboroles
;
_journal_issue 45
_journal_name_full CrystEngComm
_journal_page_first 6329
_journal_page_last 6342
_journal_paper_doi 10.1039/D3CE00880K
_journal_volume 25
_journal_year 2023
_chemical_formula_moiety 'C8 H9 B F2 O2 Si'
_chemical_formula_sum 'C8 H9 B F2 O2 Si'
_chemical_formula_weight 214.05
_chemical_name_systematic
;
1,1-dimethyl-5,6-difluoro-2,1,3-benzoxasilaborol-3(1H)-ol
;
_space_group_crystal_system monoclinic
_space_group_IT_number 14
_space_group_name_Hall '-P 2ybc'
_space_group_name_H-M_alt 'P 1 21/c 1'
_atom_sites_solution_hydrogens mixed
_audit_creation_method SHELXL-2013
_audit_update_record
;
2023-10-01 deposited with the CCDC.	2023-10-20 downloaded from the CCDC.
;
_cell_angle_alpha 90
_cell_angle_beta 96.8400(10)
_cell_angle_gamma 90
_cell_formula_units_Z 4
_cell_length_a 8.32660(10)
_cell_length_b 6.67820(10)
_cell_length_c 18.9086(2)
_cell_measurement_reflns_used 11009
_cell_measurement_temperature 100(2)
_cell_measurement_theta_max 66.1190
_cell_measurement_theta_min 4.7010
_cell_volume 1043.96(2)
_computing_cell_refinement 'CrysAlisPro 1.171.42.70a (Rigaku OD, 2022)'
_computing_data_collection 'CrysAlisPro 1.171.42.70a (Rigaku OD, 2022)'
_computing_data_reduction 'CrysAlisPro 1.171.42.70a (Rigaku OD, 2022)'
_computing_structure_refinement 'SHELXL-2013 (Sheldrick, 2013)'
_diffrn_ambient_environment N~2~
_diffrn_ambient_temperature 100(2)
_diffrn_detector 'Hybrid Pixel Array Detector'
_diffrn_detector_area_resol_mean 10.0000
_diffrn_detector_type HyPix
_diffrn_measured_fraction_theta_full 0.970
_diffrn_measured_fraction_theta_max 0.995
_diffrn_measurement_device 'four-circle diffractometer'
_diffrn_measurement_device_type 'SuperNova, Dual, Cu at home/near, HyPix'
_diffrn_radiation_monochromator mirror
_diffrn_radiation_probe x-ray
_diffrn_radiation_type 'Cu K\a'
_diffrn_radiation_wavelength 1.54184
_diffrn_reflns_av_R_equivalents 0.0212
_diffrn_reflns_av_unetI/netI 0.0103
_diffrn_reflns_Laue_measured_fraction_full 0.970
_diffrn_reflns_Laue_measured_fraction_max 0.995
_diffrn_reflns_limit_h_max 9
_diffrn_reflns_limit_h_min -9
_diffrn_reflns_limit_k_max 7
_diffrn_reflns_limit_k_min -7
_diffrn_reflns_limit_l_max 22
_diffrn_reflns_limit_l_min -22
_diffrn_reflns_number 13705
_diffrn_reflns_point_group_measured_fraction_full 0.970
_diffrn_reflns_point_group_measured_fraction_max 0.995
_diffrn_reflns_theta_full 67.679
_diffrn_reflns_theta_max 66.083
_diffrn_reflns_theta_min 4.711
_diffrn_source 'micro-focus sealed X-ray tube'
_diffrn_source_type 'SuperNova (Cu) X-ray Source'
_exptl_absorpt_coefficient_mu 2.046
_exptl_absorpt_correction_T_max 1.000
_exptl_absorpt_correction_T_min 0.817
_exptl_absorpt_correction_type gaussian
_exptl_absorpt_process_details
;
CrysAlisPro 1.171.42.70a (Rigaku Oxford Diffraction, 2022)
Numerical absorption correction based on gaussian integration over
a multifaceted crystal model
Empirical absorption correction using spherical harmonics,
implemented in SCALE3 ABSPACK scaling algorithm.
;
_exptl_crystal_colour colourless
_exptl_crystal_density_diffrn 1.362
_exptl_crystal_description unspecified
_exptl_crystal_F_000 440
_exptl_crystal_size_max 0.164
_exptl_crystal_size_mid 0.113
_exptl_crystal_size_min 0.094
_refine_diff_density_max 0.446
_refine_diff_density_min -0.315
_refine_diff_density_rms 0.053
_refine_ls_extinction_method none
_refine_ls_goodness_of_fit_ref 1.136
_refine_ls_hydrogen_treatment mixed
_refine_ls_matrix_type full
_refine_ls_number_parameters 132
_refine_ls_number_reflns 1815
_refine_ls_number_restraints 1
_refine_ls_restrained_S_all 1.136
_refine_ls_R_factor_all 0.0357
_refine_ls_R_factor_gt 0.0346
_refine_ls_shift/su_max 0.000
_refine_ls_shift/su_mean 0.000
_refine_ls_structure_factor_coef Fsqd
_refine_ls_weighting_details 'w=1/[\s^2^(Fo^2^)+(0.0308P)^2^+1.3692P] where P=(Fo^2^+2Fc^2^)/3'
_refine_ls_weighting_scheme calc
_refine_ls_wR_factor_gt 0.0962
_refine_ls_wR_factor_ref 0.0969
_reflns_Friedel_coverage 0.000
_reflns_number_gt 1723
_reflns_number_total 1815
_reflns_threshold_expression 'I > 2\s(I)'
_cod_data_source_file d3ce00880k2.cif
_cod_data_source_block 56-dF-II
_cod_depositor_comments 'Adding full bibliography for 7247541--7247563.cif.'
_cod_original_sg_symbol_H-M 'P 21/c'
_cod_database_code 7247561
_shelx_space_group_comment
;
The symmetry employed for this shelxl refinement is uniquely defined
by the following loop, which should always be used as a source of
symmetry information in preference to the above space-group names.
They are only intended as comments.
;
_oxdiff_exptl_absorpt_empirical_full_min 0.774
_oxdiff_exptl_absorpt_empirical_full_max 1.299
_oxdiff_exptl_absorpt_empirical_details
;
Empirical correction (ABSPACK) includes:
- Absorption correction using spherical harmonics
- Frame scaling
;
_shelxl_version_number 2013-4

loop_
_space_group_symop_operation_xyz
'x, y, z'
'-x, y+1/2, -z+1/2'
'-x, -y, -z'
'x, -y-1/2, z-1/2'

loop_
_atom_site_label
_atom_site_type_symbol
_atom_site_fract_x
_atom_site_fract_y
_atom_site_fract_z
_atom_site_U_iso_or_equiv
_atom_site_adp_type
_atom_site_occupancy
_atom_site_site_symmetry_order
_atom_site_calc_flag
_atom_site_refinement_flags_posn
_atom_site_refinement_flags_adp
_atom_site_refinement_flags_occupancy
_atom_site_disorder_assembly
_atom_site_disorder_group
Si1 Si 0.28553(7) 0.19779(9) 0.09250(3) 0.02438(18) Uani 1 1 d . . . . .
F1 F 0.39134(16) 0.2613(2) 0.37728(7) 0.0382(4) Uani 1 1 d . . . . .
F2 F 0.15261(17) 0.5291(2) 0.37266(6) 0.0365(4) Uani 1 1 d . . . . .
O2 O 0.13801(18) 0.3523(2) 0.05593(7) 0.0275(4) Uani 1 1 d . . . . .
O1 O -0.06683(19) 0.5753(2) 0.09007(8) 0.0291(4) Uani 1 1 d D . . . .
C6 C 0.3533(3) 0.2204(4) 0.25229(12) 0.0281(5) Uani 1 1 d . . . . .
H6 H 0.4387 0.1254 0.2547 0.034 Uiso 1 1 calc R U . . .
C2 C 0.1415(3) 0.4156(3) 0.18456(11) 0.0241(5) Uani 1 1 d . . . . .
C5 C 0.3105(3) 0.3085(4) 0.31305(11) 0.0283(5) Uani 1 1 d . . . . .
C3 C 0.1006(3) 0.5023(3) 0.24717(11) 0.0263(5) Uani 1 1 d . . . . .
H3 H 0.0154 0.5972 0.2459 0.032 Uiso 1 1 calc R U . . .
C7 C 0.4797(3) 0.2673(4) 0.06147(13) 0.0343(6) Uani 1 1 d . . . . .
H7A H 0.4714 0.2527 0.0096 0.051 Uiso 1 1 calc R U . . .
H7B H 0.5654 0.1795 0.0838 0.051 Uiso 1 1 calc R U . . .
H7C H 0.5055 0.4067 0.0745 0.051 Uiso 1 1 calc R U . . .
C1 C 0.2675(3) 0.2743(3) 0.18661(11) 0.0243(5) Uani 1 1 d . . . . .
C4 C 0.1867(3) 0.4471(3) 0.31068(11) 0.0260(5) Uani 1 1 d . . . . .
B1 B 0.0611(3) 0.4550(4) 0.10621(13) 0.0244(5) Uani 1 1 d . . . . .
C8 C 0.2257(3) -0.0639(4) 0.07122(14) 0.0350(6) Uani 1 1 d . . . . .
H8A H 0.1190 -0.0897 0.0863 0.053 Uiso 1 1 calc R U . . .
H8B H 0.3052 -0.1551 0.0964 0.053 Uiso 1 1 calc R U . . .
H8C H 0.2212 -0.0856 0.0198 0.053 Uiso 1 1 calc R U . . .
H1 H -0.092(4) 0.597(5) 0.0466(6) 0.053 Uiso 1 1 d D U . . .

loop_
_atom_site_aniso_label
_atom_site_aniso_U_11
_atom_site_aniso_U_22
_atom_site_aniso_U_33
_atom_site_aniso_U_23
_atom_site_aniso_U_13
_atom_site_aniso_U_12
Si1 0.0254(3) 0.0262(3) 0.0216(3) 0.0018(2) 0.0030(2) 0.0055(2)
F1 0.0363(8) 0.0529(9) 0.0226(6) 0.0069(6) -0.0077(6) -0.0017(7)
F2 0.0414(8) 0.0472(9) 0.0213(6) -0.0074(6) 0.0048(5) -0.0040(7)
O2 0.0308(8) 0.0315(9) 0.0197(7) 0.0009(6) 0.0013(6) 0.0081(7)
O1 0.0322(8) 0.0325(9) 0.0220(7) 0.0022(7) 0.0003(6) 0.0112(7)
C6 0.0241(11) 0.0323(12) 0.0273(11) 0.0053(9) 0.0006(9) 0.0019(9)
C2 0.0263(11) 0.0242(11) 0.0221(10) 0.0027(8) 0.0035(8) -0.0002(9)
C5 0.0258(11) 0.0367(13) 0.0205(11) 0.0061(9) -0.0050(8) -0.0064(10)
C3 0.0279(11) 0.0259(11) 0.0251(11) -0.0003(9) 0.0033(9) 0.0000(9)
C7 0.0340(13) 0.0386(14) 0.0315(12) 0.0064(10) 0.0088(10) 0.0046(11)
C1 0.0243(10) 0.0257(11) 0.0230(10) 0.0045(9) 0.0028(8) 0.0019(9)
C4 0.0285(11) 0.0293(12) 0.0203(10) -0.0027(9) 0.0033(8) -0.0066(9)
B1 0.0252(12) 0.0249(13) 0.0229(12) 0.0016(10) 0.0026(9) 0.0021(10)
C8 0.0322(12) 0.0307(13) 0.0426(14) -0.0042(11) 0.0068(10) 0.0034(10)

loop_
_atom_type_symbol
_atom_type_description
_atom_type_scat_dispersion_real
_atom_type_scat_dispersion_imag
_atom_type_scat_source
C C 0.0181 0.0091 'International Tables Vol C Tables 4.2.6.8 and 6.1.1.4'
H H 0.0000 0.0000 'International Tables Vol C Tables 4.2.6.8 and 6.1.1.4'
B B 0.0090 0.0039 'International Tables Vol C Tables 4.2.6.8 and 6.1.1.4'
O O 0.0492 0.0322 'International Tables Vol C Tables 4.2.6.8 and 6.1.1.4'
F F 0.0727 0.0534 'International Tables Vol C Tables 4.2.6.8 and 6.1.1.4'
Si Si 0.2541 0.3302 'International Tables Vol C Tables 4.2.6.8 and 6.1.1.4'

loop_
_exptl_crystal_face_index_h
_exptl_crystal_face_index_k
_exptl_crystal_face_index_l
_exptl_crystal_face_perp_dist
5 0 -3 0.0351
-5 -1 0 0.0596
0 1 5 0.0684
4 -1 -5 0.0415
0 -1 -5 0.0815
2 0 5 0.0613
0 3 -5 0.0391
3 3 2 0.0620
1 -2 5 0.0462
-1 -2 1 0.0484
-4 -2 -5 0.0666
4 2 5 0.0666
-5 1 -3 0.0559

loop_
_geom_angle_atom_site_label_1
_geom_angle_atom_site_label_2
_geom_angle_atom_site_label_3
_geom_angle
_geom_angle_site_symmetry_1
_geom_angle_site_symmetry_3
_geom_angle_publ_flag
O2 Si1 C7 109.79(10) . . ?
O2 Si1 C8 108.94(10) . . ?
C7 Si1 C8 113.12(12) . . ?
O2 Si1 C1 94.91(9) . . ?
C7 Si1 C1 113.94(11) . . ?
C8 Si1 C1 114.49(11) . . ?
B1 O2 Si1 113.19(14) . . ?
B1 O1 H1 115(2) . . ?
C5 C6 C1 118.3(2) . . ?
C5 C6 H6 120.8 . . ?
C1 C6 H6 120.8 . . ?
C3 C2 C1 120.7(2) . . ?
C3 C2 B1 127.6(2) . . ?
C1 C2 B1 111.72(18) . . ?
F1 C5 C6 120.0(2) . . ?
F1 C5 C4 118.3(2) . . ?
C6 C5 C4 121.7(2) . . ?
C4 C3 C2 118.4(2) . . ?
C4 C3 H3 120.8 . . ?
C2 C3 H3 120.8 . . ?
Si1 C7 H7A 109.5 . . ?
Si1 C7 H7B 109.5 . . ?
H7A C7 H7B 109.5 . . ?
Si1 C7 H7C 109.5 . . ?
H7A C7 H7C 109.5 . . ?
H7B C7 H7C 109.5 . . ?
C6 C1 C2 119.7(2) . . ?
C6 C1 Si1 132.84(17) . . ?
C2 C1 Si1 107.48(15) . . ?
F2 C4 C3 120.5(2) . . ?
F2 C4 C5 118.38(19) . . ?
C3 C4 C5 121.2(2) . . ?
O1 B1 O2 124.0(2) . . ?
O1 B1 C2 123.5(2) . . ?
O2 B1 C2 112.49(19) . . ?
Si1 C8 H8A 109.5 . . ?
Si1 C8 H8B 109.5 . . ?
H8A C8 H8B 109.5 . . ?
Si1 C8 H8C 109.5 . . ?
H8A C8 H8C 109.5 . . ?
H8B C8 H8C 109.5 . . ?

loop_
_geom_bond_atom_site_label_1
_geom_bond_atom_site_label_2
_geom_bond_distance
_geom_bond_site_symmetry_2
_geom_bond_publ_flag
Si1 O2 1.6881(15) . ?
Si1 C7 1.844(2) . ?
Si1 C8 1.848(3) . ?
Si1 C1 1.875(2) . ?
F1 C5 1.354(2) . ?
F2 C4 1.354(2) . ?
O2 B1 1.389(3) . ?
O1 B1 1.340(3) . ?
O1 H1 0.837(10) . ?
C6 C5 1.375(3) . ?
C6 C1 1.404(3) . ?
C6 H6 0.9500 . ?
C2 C3 1.396(3) . ?
C2 C1 1.408(3) . ?
C2 B1 1.574(3) . ?
C5 C4 1.382(3) . ?
C3 C4 1.374(3) . ?
C3 H3 0.9500 . ?
C7 H7A 0.9800 . ?
C7 H7B 0.9800 . ?
C7 H7C 0.9800 . ?
C8 H8A 0.9800 . ?
C8 H8B 0.9800 . ?
C8 H8C 0.9800 . ?

loop_
_exptl_oxdiff_crystal_face_indexfrac_h
_exptl_oxdiff_crystal_face_indexfrac_k
_exptl_oxdiff_crystal_face_indexfrac_l
_exptl_oxdiff_crystal_face_x
_exptl_oxdiff_crystal_face_y
_exptl_oxdiff_crystal_face_z
4.9969 0.0038 -3.0117 0.1970 0.6887 0.6002
-4.9964 -1.0037 0.0137 -0.1017 -0.4644 -0.8334
0.0006 1.0002 4.9984 -0.0259 -0.3482 0.3156
3.9981 -0.9968 -5.0072 0.2667 0.7505 0.2635
-0.0006 -1.0002 -4.9984 0.0259 0.3482 -0.3156
2.0018 0.0024 4.9967 0.2937 -0.1084 0.4956
-0.0083 2.9977 -5.0094 -0.7710 0.1939 0.1225
2.9942 3.0013 1.9856 -0.3478 0.0622 0.8453
1.0060 -1.9973 5.0044 0.6320 -0.1319 0.1318
-0.9953 -1.9996 1.0079 0.3729 -0.0854 -0.3226
-3.9973 -2.0031 -4.9869 -0.0156 -0.0156 -1.0043
3.9973 2.0031 4.9869 0.0156 0.0156 1.0043
-5.0018 0.9948 -2.9924 -0.6042 -0.3557 -0.7380
